data_4129576
loop_
_publ_author_name
'Nava, Matthew'
'Lopez, Nazario'
'M\"uller, Peter'
'Wu, Gang'
'Nocera, Daniel G.'
'Cummins, Christopher C.'

_publ_section_title
;
 Anion-Receptor Mediated Oxidation of Carbon Monoxide to Carbonate by
 Peroxide Dianion.
;
_journal_issue 46
_journal_name_full 'Journal of the American Chemical Society'
_journal_page_first 14562
_journal_page_last 14565
_journal_paper_doi 10.1021/jacs.5b08495
_journal_volume 137
_journal_year 2015
_chemical_formula_sum 'C81 H138 N10 O9.67'
_chemical_formula_weight 1406.69
_space_group_crystal_system monoclinic
_space_group_IT_number 15
_space_group_name_Hall '-C 2yc'
_space_group_name_H-M_alt 'C 1 2/c 1'
_atom_sites_solution_hydrogens mixed
_atom_sites_solution_primary direct
_atom_sites_solution_secondary difmap
_audit_creation_method SHELXL-2014/6
_cell_angle_alpha 90
_cell_angle_beta 117.102(2)
_cell_angle_gamma 90
_cell_formula_units_Z 4
_cell_length_a 25.185(3)
_cell_length_b 13.6537(15)
_cell_length_c 27.621(3)
_cell_measurement_reflns_used 9935
_cell_measurement_temperature 100(2)
_cell_measurement_theta_max 27.50
_cell_measurement_theta_min 2.68
_cell_volume 8455.1(17)
_computing_cell_refinement 'SAINT 7.46A (Bruker-AXS, 2011)'
_computing_data_collection 'APEX2 v2011.4.0 (Bruker-AXS, 2011)'
_computing_data_reduction 'SAINT 7.46A (Bruker-AXS, 2011)'
_computing_molecular_graphics 'Bruker SHELXTL'
_computing_publication_material 'Bruker SHELXTL'
_computing_structure_refinement 'SHELXL-2014/6 (Sheldrick, 2014)'
_computing_structure_solution 'SHELXS-97 (Sheldrick, 2008)'
_diffrn_ambient_temperature 100(2)
_diffrn_detector_area_resol_mean 8.3
_diffrn_measured_fraction_theta_full 0.999
_diffrn_measured_fraction_theta_max 0.999
_diffrn_measurement_device_type 'Bruker Smart APEX2 CCD'
_diffrn_measurement_method '\f and \w scans'
_diffrn_radiation_type MoK\a
_diffrn_radiation_wavelength 0.71073
_diffrn_reflns_av_R_equivalents 0.0548
_diffrn_reflns_av_unetI/netI 0.0342
_diffrn_reflns_Laue_measured_fraction_full 0.999
_diffrn_reflns_Laue_measured_fraction_max 0.999
_diffrn_reflns_limit_h_max 34
_diffrn_reflns_limit_h_min -34
_diffrn_reflns_limit_k_max 18
_diffrn_reflns_limit_k_min -18
_diffrn_reflns_limit_l_max 36
_diffrn_reflns_limit_l_min -38
_diffrn_reflns_number 99850
_diffrn_reflns_point_group_measured_fraction_full 0.999
_diffrn_reflns_point_group_measured_fraction_max 0.999
_diffrn_reflns_theta_full 25.242
_diffrn_reflns_theta_max 29.574
_diffrn_reflns_theta_min 1.656
_diffrn_source 'I\mS micro-focus sealed tube, multilayer optics'
_exptl_absorpt_coefficient_mu 0.072
_exptl_absorpt_correction_T_max 0.7461
_exptl_absorpt_correction_T_min 0.6988
_exptl_absorpt_correction_type multi-scan
_exptl_absorpt_process_details 'SADABS (Sheldrick, 2009)'
_exptl_crystal_colour colourless
_exptl_crystal_density_diffrn 1.105
_exptl_crystal_density_method 'not measured'
_exptl_crystal_description plate
_exptl_crystal_F_000 3085
_exptl_crystal_size_max 0.300
_exptl_crystal_size_mid 0.250
_exptl_crystal_size_min 0.060
_refine_diff_density_max 0.833
_refine_diff_density_min -0.234
_refine_diff_density_rms 0.056
_refine_ls_extinction_method none
_refine_ls_goodness_of_fit_ref 1.016
_refine_ls_hydrogen_treatment mixed
_refine_ls_matrix_type full
_refine_ls_number_parameters 759
_refine_ls_number_reflns 11860
_refine_ls_number_restraints 2314
_refine_ls_restrained_S_all 0.958
_refine_ls_R_factor_all 0.0864
_refine_ls_R_factor_gt 0.0553
_refine_ls_shift/su_max 0.000
_refine_ls_shift/su_mean 0.000
_refine_ls_structure_factor_coef Fsqd
_refine_ls_weighting_details 'w=1/[\s^2^(Fo^2^)+(0.0840P)^2^+7.1029P] where P=(Fo^2^+2Fc^2^)/3'
_refine_ls_weighting_scheme calc
_refine_ls_wR_factor_gt 0.1495
_refine_ls_wR_factor_ref 0.1726
_reflns_Friedel_coverage 0.000
_reflns_number_gt 8199
_reflns_number_total 11860
_reflns_threshold_expression 'I > 2\s(I)'
_cod_data_source_file ja5b08495_si_001.cif
_cod_data_source_block X14173
_cod_original_cell_volume 8455.1(16)
_cod_original_sg_symbol_H-M 'C 2/c'
_cod_database_code 4129576
_shelx_space_group_comment
; 
The symmetry employed for this shelxl refinement is uniquely defined 
by the following loop, which should always be used as a source of 
symmetry information in preference to the above space-group names. 
They are only intended as comments. 
;
_shelx_estimated_absorpt_t_min 0.979
_shelx_estimated_absorpt_t_max 0.996
_shelxl_version_number 2014/6

loop_
_space_group_symop_operation_xyz
'x, y, z'
'-x, y, -z+1/2'
'x+1/2, y+1/2, z'
'-x+1/2, y+1/2, -z+1/2'
'-x, -y, -z'
'x, -y, z-1/2'
'-x+1/2, -y+1/2, -z'
'x+1/2, -y+1/2, z-1/2'

loop_
_atom_site_label
_atom_site_type_symbol
_atom_site_fract_x
_atom_site_fract_y
_atom_site_fract_z
_atom_site_U_iso_or_equiv
_atom_site_adp_type
_atom_site_occupancy
_atom_site_site_symmetry_order
_atom_site_calc_flag
_atom_site_refinement_flags_posn
_atom_site_refinement_flags_adp
_atom_site_refinement_flags_occupancy
_atom_site_disorder_assembly
_atom_site_disorder_group
N7 N 0.66597(19) 0.4609(4) 0.36112(15) 0.0232(6) Uani 0.5 1 d D U P . .
C1 C 0.6645(2) 0.4575(8) 0.41347(17) 0.0231(11) Uani 0.5 1 d D U P A -1
H1A H 0.6644 0.5252 0.4263 0.028 Uiso 0.5 1 calc R U P A -1
H1B H 0.7009 0.4244 0.4406 0.028 Uiso 0.5 1 calc R U P A -1
C2 C 0.6094(2) 0.4030(7) 0.4094(3) 0.0243(7) Uani 0.5 1 d D U P A -1
H2A H 0.6016 0.3460 0.3849 0.029 Uiso 0.5 1 calc R U P A -1
H2B H 0.6179 0.3778 0.4458 0.029 Uiso 0.5 1 calc R U P A -1
N1 N 0.5562(2) 0.4639(8) 0.3891(2) 0.0226(8) Uani 0.5 1 d D U P A -1
H1 H 0.5296(13) 0.454(3) 0.3552(9) 0.027 Uiso 0.5 1 d D U P B -1
C3 C 0.5464(3) 0.5214(8) 0.4233(2) 0.0222(7) Uani 0.5 1 d D U P A -1
O1 O 0.5815(3) 0.5335(4) 0.47202(19) 0.0283(8) Uani 0.5 1 d D U P A -1
C4 C 0.4958(3) 0.5931(4) 0.3979(3) 0.0208(6) Uani 0.5 1 d D U P A -1
C5 C 0.4866(4) 0.6614(3) 0.4309(3) 0.0247(8) Uani 0.5 1 d D U P A -1
H5A H 0.5118 0.6584 0.4690 0.030 Uiso 0.5 1 calc R U P A -1
C6 C 0.4426(3) 0.7344(3) 0.4112(2) 0.0268(7) Uani 0.5 1 d D U P A -1
C7 C 0.4048(3) 0.7357(4) 0.3557(2) 0.0258(7) Uani 0.5 1 d D U P A -1
H7 H 0.3748 0.7845 0.3406 0.031 Uiso 0.5 1 calc R U P A -1
C8 C 0.4112(4) 0.6649(4) 0.3220(3) 0.0232(5) Uani 0.5 1 d D U P A -1
C9 C 0.4553(4) 0.5927(8) 0.3428(3) 0.0232(5) Uani 0.5 1 d D U P A -1
H9 H 0.4577 0.5436 0.3195 0.028 Uiso 0.5 1 calc R U P A -1
C10 C 0.3720(4) 0.6751(4) 0.2619(3) 0.0248(7) Uani 0.5 1 d D U P A -1
O2 O 0.3228(3) 0.7192(4) 0.2424(2) 0.0286(6) Uani 0.5 1 d D U P A -1
N2 N 0.3951(2) 0.6419(4) 0.22952(17) 0.0261(7) Uani 0.5 1 d D U P A -1
H2 H 0.4323(10) 0.627(3) 0.2389(15) 0.031 Uiso 0.5 1 d D U P C -1
C11 C 0.3613(3) 0.6535(4) 0.17104(16) 0.0282(6) Uani 0.5 1 d D U P A -1
H11A H 0.3886 0.6491 0.1543 0.034 Uiso 0.5 1 calc R U P A -1
H11B H 0.3424 0.7190 0.1627 0.034 Uiso 0.5 1 calc R U P A -1
C12 C 0.3138(2) 0.5755(3) 0.14711(15) 0.0247(6) Uani 0.5 1 d D U P A -1
H12A H 0.2941 0.5673 0.1708 0.030 Uiso 0.5 1 calc R U P A -1
H12B H 0.2832 0.5975 0.1110 0.030 Uiso 0.5 1 calc R U P A -1
C13 C 0.4356(3) 0.8084(5) 0.4498(3) 0.0360(15) Uani 0.5 1 d D U P A -1
C14 C 0.4970(4) 0.8544(7) 0.4863(4) 0.0407(15) Uani 0.5 1 d D U P A -1
H14A H 0.5245 0.8034 0.5089 0.061 Uiso 0.5 1 calc R U P A -1
H14B H 0.4926 0.9045 0.5096 0.061 Uiso 0.5 1 calc R U P A -1
H14C H 0.5129 0.8846 0.4634 0.061 Uiso 0.5 1 calc R U P A -1
C15 C 0.3939(3) 0.8923(6) 0.4192(4) 0.054(2) Uani 0.5 1 d D U P A -1
H15A H 0.4096 0.9268 0.3973 0.081 Uiso 0.5 1 calc R U P A -1
H15B H 0.3911 0.9380 0.4453 0.081 Uiso 0.5 1 calc R U P A -1
H15C H 0.3542 0.8662 0.3953 0.081 Uiso 0.5 1 calc R U P A -1
C16 C 0.4131(6) 0.7581(9) 0.4852(5) 0.056(3) Uani 0.5 1 d D U P A -1
H16A H 0.3726 0.7337 0.4626 0.084 Uiso 0.5 1 calc R U P A -1
H16B H 0.4126 0.8047 0.5119 0.084 Uiso 0.5 1 calc R U P A -1
H16C H 0.4394 0.7031 0.5041 0.084 Uiso 0.5 1 calc R U P A -1
C21 C 0.6935(6) 0.3717(8) 0.3536(4) 0.0256(17) Uani 0.366(2) 1 d D U P A -1
H21A H 0.6866 0.3172 0.3737 0.031 Uiso 0.366(2) 1 calc R U P A -1
H21B H 0.7372 0.3816 0.3690 0.031 Uiso 0.366(2) 1 calc R U P A -1
C22 C 0.6683(4) 0.3441(5) 0.2936(4) 0.0254(19) Uani 0.366(2) 1 d D U P A -1
H22A H 0.6634 0.4043 0.2719 0.031 Uiso 0.366(2) 1 calc R U P A -1
H22B H 0.6971 0.3011 0.2886 0.031 Uiso 0.366(2) 1 calc R U P A -1
N3 N 0.6111(5) 0.2940(7) 0.2733(7) 0.0219(18) Uani 0.366(2) 1 d D U P A -1
H3 H 0.5777 0.3254 0.2532 0.026 Uiso 0.366(2) 1 calc R U P A -1
C23 C 0.6101(4) 0.1993(6) 0.2856(6) 0.0227(13) Uani 0.366(2) 1 d D U P A -1
O3 O 0.6560(3) 0.1502(6) 0.3102(6) 0.025(2) Uani 0.366(2) 1 d D U P A -1
C24 C 0.5496(4) 0.1537(6) 0.2656(4) 0.0239(13) Uani 0.366(2) 1 d D U P A -1
C25 C 0.5444(2) 0.0516(4) 0.2606(3) 0.0256(13) Uani 0.366(2) 1 d D U P A -1
H25 H 0.5795 0.0133 0.2711 0.031 Uiso 0.366(2) 1 calc R U P A -1
C26 C 0.4892(2) 0.0041(3) 0.2408(2) 0.0258(11) Uani 0.366(2) 1 d D U P A -1
C27 C 0.4389(3) 0.0624(4) 0.2266(3) 0.0235(13) Uani 0.366(2) 1 d D U P A -1
H27 H 0.4008 0.0323 0.2127 0.028 Uiso 0.366(2) 1 calc R U P A -1
C28 C 0.4431(4) 0.1644(5) 0.2322(4) 0.0195(12) Uani 0.366(2) 1 d D U P A -1
C29 C 0.4987(5) 0.2104(3) 0.2527(12) 0.0216(14) Uani 0.366(2) 1 d D U P A -1
H29 H 0.5019 0.2793 0.2576 0.026 Uiso 0.366(2) 1 calc R U P A -1
C30 C 0.3864(4) 0.2214(7) 0.2172(7) 0.0209(12) Uani 0.366(2) 1 d D U P A -1
O4 O 0.3370(3) 0.1782(10) 0.1945(9) 0.0266(17) Uani 0.366(2) 1 d D U P A -1
N4 N 0.3905(5) 0.3165(7) 0.2299(7) 0.0210(15) Uani 0.366(2) 1 d D U P A -1
H4 H 0.4233(15) 0.351(3) 0.241(2) 0.025 Uiso 0.366(2) 1 d D U P A -1
C31 C 0.3365(5) 0.3746(8) 0.2142(5) 0.0239(15) Uani 0.366(2) 1 d D U P A -1
H31A H 0.3464 0.4361 0.2354 0.029 Uiso 0.366(2) 1 calc R U P A -1
H31B H 0.3077 0.3376 0.2225 0.029 Uiso 0.366(2) 1 calc R U P A -1
C32 C 0.3080(7) 0.3984(13) 0.1535(6) 0.0252(12) Uani 0.366(2) 1 d D U P A -1
H32A H 0.3100 0.3398 0.1333 0.030 Uiso 0.366(2) 1 calc R U P A -1
H32B H 0.2654 0.4147 0.1409 0.030 Uiso 0.366(2) 1 calc R U P A -1
C33 C 0.48561(19) -0.1070(3) 0.23330(18) 0.0364(11) Uani 0.366(2) 1 d D U P A -1
C34 C 0.5134(3) -0.1362(4) 0.1960(3) 0.0521(15) Uani 0.366(2) 1 d D U P A -1
H34A H 0.5569 -0.1319 0.2163 0.078 Uiso 0.366(2) 1 calc R U P A -1
H34B H 0.4991 -0.0917 0.1647 0.078 Uiso 0.366(2) 1 calc R U P A -1
H34C H 0.5018 -0.2035 0.1832 0.078 Uiso 0.366(2) 1 calc R U P A -1
C35 C 0.4214(2) -0.1439(3) 0.2054(3) 0.0491(14) Uani 0.366(2) 1 d D U P A -1
H35A H 0.4212 -0.2144 0.1986 0.074 Uiso 0.366(2) 1 calc R U P A -1
H35B H 0.3993 -0.1095 0.1708 0.074 Uiso 0.366(2) 1 calc R U P A -1
H35C H 0.4024 -0.1316 0.2289 0.074 Uiso 0.366(2) 1 calc R U P A -1
C36 C 0.5189(4) -0.1564(5) 0.2881(3) 0.0565(19) Uani 0.366(2) 1 d D U P A -1
H36A H 0.5009 -0.1378 0.3116 0.085 Uiso 0.366(2) 1 calc R U P A -1
H36B H 0.5608 -0.1358 0.3050 0.085 Uiso 0.366(2) 1 calc R U P A -1
H36C H 0.5167 -0.2277 0.2832 0.085 Uiso 0.366(2) 1 calc R U P A -1
C21A C 0.6929(17) 0.3669(19) 0.3591(10) 0.0256(17) Uani 0.134(2) 1 d D U P A -2
H21C H 0.6833 0.3178 0.3802 0.031 Uiso 0.134(2) 1 calc R U P A -2
H21D H 0.7368 0.3743 0.3763 0.031 Uiso 0.134(2) 1 calc R U P A -2
C22A C 0.6710(11) 0.3298(15) 0.3010(11) 0.0254(19) Uani 0.134(2) 1 d D U P A -2
H22C H 0.6691 0.3854 0.2772 0.031 Uiso 0.134(2) 1 calc R U P A -2
H22D H 0.7000 0.2817 0.3001 0.031 Uiso 0.134(2) 1 calc R U P A -2
N3A N 0.6125(10) 0.2839(15) 0.2797(15) 0.0219(18) Uani 0.134(2) 1 d D U P A -2
H3A H 0.5803 0.3194 0.2614 0.026 Uiso 0.134(2) 1 calc R U P A -2
C23A C 0.6070(6) 0.1885(13) 0.2877(11) 0.0227(13) Uani 0.134(2) 1 d D U P A -2
O3A O 0.6500(8) 0.133(2) 0.311(3) 0.025(2) Uani 0.134(2) 1 d D U P A -2
C24A C 0.5452(4) 0.1467(8) 0.2575(7) 0.0239(13) Uani 0.134(2) 1 d DG U P A -2
C25A C 0.5384(3) 0.0530(7) 0.2358(5) 0.029(3) Uani 0.134(2) 1 d DG U P A -2
H25A H 0.5724 0.0166 0.2402 0.035 Uiso 0.134(2) 1 calc R U P A -2
C26A C 0.4817(3) 0.0127(5) 0.2076(4) 0.032(2) Uani 0.134(2) 1 d DG U P A -2
C27A C 0.4319(3) 0.0661(6) 0.2012(4) 0.0235(13) Uani 0.134(2) 1 d DG U P A -2
H27A H 0.3932 0.0385 0.1819 0.028 Uiso 0.134(2) 1 calc R U P A -2
C28A C 0.4388(5) 0.1598(8) 0.2229(7) 0.0195(12) Uani 0.134(2) 1 d DG U P A -2
C29A C 0.4954(6) 0.2001(7) 0.2511(8) 0.0216(14) Uani 0.134(2) 1 d DG U P A -2
H29A H 0.5001 0.2641 0.2660 0.026 Uiso 0.134(2) 1 calc R U P A -2
C30A C 0.3829(8) 0.2135(17) 0.2145(19) 0.0209(12) Uani 0.134(2) 1 d D U P A -2
O4A O 0.3327(8) 0.173(3) 0.188(2) 0.0266(17) Uani 0.134(2) 1 d D U P A -2
N4A N 0.3862(13) 0.3106(16) 0.2229(19) 0.0210(15) Uani 0.134(2) 1 d D U P A -2
H4A H 0.4210 0.3404 0.2370 0.025 Uiso 0.134(2) 1 calc R U P A -2
C31A C 0.3316(18) 0.366(2) 0.2083(17) 0.0239(15) Uani 0.134(2) 1 d D U P A -2
H31C H 0.3406 0.4247 0.2321 0.029 Uiso 0.134(2) 1 calc R U P A -2
H31D H 0.3024 0.3255 0.2140 0.029 Uiso 0.134(2) 1 calc R U P A -2
C32A C 0.3047(16) 0.399(3) 0.1491(18) 0.0252(12) Uani 0.134(2) 1 d D U P A -2
H32C H 0.3051 0.3428 0.1264 0.030 Uiso 0.134(2) 1 calc R U P A -2
H32D H 0.2627 0.4183 0.1368 0.030 Uiso 0.134(2) 1 calc R U P A -2
C33A C 0.4733(4) -0.0869(6) 0.1783(4) 0.045(3) Uani 0.134(2) 1 d D U P A -2
C34A C 0.4087(4) -0.1199(8) 0.1409(5) 0.037(3) Uani 0.134(2) 1 d D U P A -2
H34D H 0.4094 -0.1794 0.1213 0.056 Uiso 0.134(2) 1 calc R U P A -2
H34E H 0.3877 -0.0678 0.1147 0.056 Uiso 0.134(2) 1 calc R U P A -2
H34F H 0.3881 -0.1333 0.1629 0.056 Uiso 0.134(2) 1 calc R U P A -2
C35A C 0.5029(6) -0.0824(11) 0.1411(6) 0.050(3) Uani 0.134(2) 1 d D U P A -2
H35D H 0.5463 -0.0829 0.1631 0.075 Uiso 0.134(2) 1 calc R U P A -2
H35E H 0.4908 -0.0221 0.1195 0.075 Uiso 0.134(2) 1 calc R U P A -2
H35F H 0.4906 -0.1392 0.1168 0.075 Uiso 0.134(2) 1 calc R U P A -2
C36A C 0.5034(9) -0.1659(11) 0.2201(7) 0.063(6) Uani 0.134(2) 1 d D U P A -2
H36D H 0.5012 -0.2282 0.2017 0.095 Uiso 0.134(2) 1 calc R U P A -2
H36E H 0.4833 -0.1725 0.2431 0.095 Uiso 0.134(2) 1 calc R U P A -2
H36F H 0.5453 -0.1484 0.2427 0.095 Uiso 0.134(2) 1 calc R U P A -2
C41 C 0.69648(19) 0.5472(3) 0.35385(14) 0.0247(6) Uani 0.5 1 d D U P A -1
H41A H 0.7124 0.5313 0.3279 0.030 Uiso 0.5 1 calc R U P A -1
H41B H 0.7306 0.5646 0.3891 0.030 Uiso 0.5 1 calc R U P A -1
C42 C 0.6546(2) 0.6341(4) 0.33262(16) 0.0282(6) Uani 0.5 1 d D U P A -1
H42A H 0.6286 0.6356 0.3508 0.034 Uiso 0.5 1 calc R U P A -1
H42B H 0.6784 0.6952 0.3422 0.034 Uiso 0.5 1 calc R U P A -1
N5 N 0.6174(2) 0.6311(4) 0.27390(17) 0.0283(8) Uani 0.5 1 d D U P A -1
H5 H 0.5823 0.6023 0.2604 0.034 Uiso 0.5 1 calc R U P A -1
C43 C 0.6363(4) 0.6718(4) 0.2404(3) 0.0248(7) Uani 0.5 1 d D U P A -1
O5 O 0.6860(3) 0.7091(4) 0.2555(2) 0.0286(6) Uani 0.5 1 d D U P A -1
C44 C 0.5951(3) 0.6647(4) 0.1809(3) 0.0232(5) Uani 0.5 1 d D U P A -1
C45 C 0.6060(3) 0.7251(4) 0.1456(2) 0.0258(7) Uani 0.5 1 d D U P A -1
H45 H 0.6392 0.7683 0.1604 0.031 Uiso 0.5 1 calc R U P A -1
C46 C 0.5699(3) 0.7243(3) 0.0894(2) 0.0268(7) Uani 0.5 1 d D U P A -1
C47 C 0.5229(3) 0.6577(3) 0.0680(3) 0.0247(8) Uani 0.5 1 d D U P A -1
H47 H 0.4981 0.6548 0.0298 0.030 Uiso 0.5 1 calc R U P A -1
C48 C 0.5121(3) 0.5955(4) 0.1023(3) 0.0208(6) Uani 0.5 1 d D U P A -1
C49 C 0.5466(4) 0.6013(8) 0.1589(3) 0.0232(5) Uani 0.5 1 d D U P A -1
H49 H 0.5369 0.5620 0.1822 0.028 Uiso 0.5 1 calc R U P A -1
C50 C 0.4562(3) 0.5342(8) 0.0772(2) 0.0222(7) Uani 0.5 1 d D U P A -1
O6 O 0.4268(3) 0.5237(4) 0.02617(18) 0.0261(7) Uani 0.5 1 d D U P A -1
N6 N 0.4422(2) 0.4784(8) 0.1097(2) 0.0226(8) Uani 0.5 1 d D U P A -1
H6 H 0.4659 0.4781 0.1449 0.027 Uiso 0.5 1 calc R U P A -1
C51 C 0.3884(2) 0.4184(7) 0.0878(3) 0.0243(7) Uani 0.5 1 d D U P A -1
H51A H 0.3955 0.3586 0.1101 0.029 Uiso 0.5 1 calc R U P A -1
H51B H 0.3785 0.3981 0.0502 0.029 Uiso 0.5 1 calc R U P A -1
C52 C 0.3364(2) 0.4757(8) 0.08766(18) 0.0231(11) Uani 0.5 1 d D U P A -1
H52A H 0.3371 0.5431 0.0747 0.028 Uiso 0.5 1 calc R U P A -1
H52B H 0.2986 0.4447 0.0616 0.028 Uiso 0.5 1 calc R U P A -1
C53 C 0.5776(4) 0.7961(5) 0.0502(3) 0.0433(19) Uani 0.5 1 d D U P A -1
C54 C 0.5195(4) 0.8557(8) 0.0194(5) 0.059(3) Uani 0.5 1 d D U P A -1
H54A H 0.5245 0.9019 -0.0054 0.088 Uiso 0.5 1 calc R U P A -1
H54B H 0.5108 0.8919 0.0456 0.088 Uiso 0.5 1 calc R U P A -1
H54C H 0.4865 0.8110 -0.0015 0.088 Uiso 0.5 1 calc R U P A -1
C55 C 0.6265(4) 0.8705(6) 0.0802(4) 0.064(3) Uani 0.5 1 d D U P A -1
H55A H 0.6651 0.8370 0.0976 0.096 Uiso 0.5 1 calc R U P A -1
H55B H 0.6189 0.9031 0.1081 0.096 Uiso 0.5 1 calc R U P A -1
H55C H 0.6270 0.9193 0.0545 0.096 Uiso 0.5 1 calc R U P A -1
C56 C 0.5892(4) 0.7382(8) 0.0099(3) 0.0355(13) Uani 0.5 1 d D U P A -1
H56A H 0.5913 0.7826 -0.0171 0.053 Uiso 0.5 1 calc R U P A -1
H56B H 0.5568 0.6910 -0.0085 0.053 Uiso 0.5 1 calc R U P A -1
H56C H 0.6271 0.7030 0.0288 0.053 Uiso 0.5 1 calc R U P A -1
N8 N 0.33748(19) 0.4808(4) 0.14121(15) 0.0232(6) Uani 0.5 1 d D U P . .
N9 N 0.70109(6) 0.40938(9) 0.11675(5) 0.0252(3) Uani 1 1 d D U . . .
C61 C 0.74808(7) 0.40805(11) 0.17641(6) 0.0280(3) Uani 1 1 d D U . . .
H61A H 0.7404 0.3506 0.1941 0.034 Uiso 1 1 calc R U . . .
H61B H 0.7877 0.3984 0.1777 0.034 Uiso 1 1 calc R U . . .
C62 C 0.75130(7) 0.49824(12) 0.20970(6) 0.0290(3) Uani 1 1 d D U . . .
H62A H 0.7119 0.5104 0.2084 0.035 Uiso 1 1 calc R U . . .
H62B H 0.7619 0.5561 0.1943 0.035 Uiso 1 1 calc R U . . .
C63 C 0.79827(8) 0.48276(13) 0.26855(7) 0.0340(4) Uani 1 1 d D U . . .
H63A H 0.7831 0.4348 0.2862 0.041 Uiso 1 1 calc R U . . .
H63B H 0.8348 0.4551 0.2689 0.041 Uiso 1 1 calc R U . . .
C64 C 0.81386(8) 0.57760(13) 0.30089(7) 0.0367(4) Uani 1 1 d D U . . .
H64A H 0.8327 0.6229 0.2858 0.055 Uiso 1 1 calc R U . . .
H64B H 0.8415 0.5637 0.3390 0.055 Uiso 1 1 calc R U . . .
H64C H 0.7774 0.6074 0.2987 0.055 Uiso 1 1 calc R U . . .
C65 C 0.71352(7) 0.31991(11) 0.09083(6) 0.0275(3) Uani 1 1 d D U . . .
H65A H 0.7550 0.3242 0.0959 0.033 Uiso 1 1 calc R U . . .
H65B H 0.7109 0.2609 0.1105 0.033 Uiso 1 1 calc R U . . .
C66 C 0.67226(8) 0.30612(12) 0.03075(7) 0.0323(3) Uani 1 1 d D U . . .
H66A H 0.6806 0.3572 0.0097 0.039 Uiso 1 1 calc R U . . .
H66B H 0.6304 0.3137 0.0240 0.039 Uiso 1 1 calc R U . . .
C67 C 0.68052(9) 0.20514(13) 0.01153(7) 0.0388(4) Uani 1 1 d D U . . .
H67A H 0.7224 0.1973 0.0183 0.047 Uiso 0.751(5) 1 calc R U P D 1
H67B H 0.6719 0.1540 0.0324 0.047 Uiso 0.751(5) 1 calc R U P D 1
H67C H 0.6635 0.2081 -0.0286 0.047 Uiso 0.249(5) 1 calc R U P D 2
H67D H 0.7240 0.1945 0.0259 0.047 Uiso 0.249(5) 1 calc R U P D 2
C68 C 0.63905(13) 0.19221(19) -0.04900(10) 0.0432(7) Uani 0.751(5) 1 d D U P D 1
H68A H 0.5978 0.2046 -0.0561 0.065 Uiso 0.751(5) 1 calc R U P D 1
H68B H 0.6424 0.1251 -0.0599 0.065 Uiso 0.751(5) 1 calc R U P D 1
H68C H 0.6502 0.2386 -0.0699 0.065 Uiso 0.751(5) 1 calc R U P D 1
C68A C 0.6566(4) 0.1196(5) 0.0244(3) 0.040(2) Uani 0.249(5) 1 d D U P D 2
H68D H 0.6684 0.1186 0.0634 0.061 Uiso 0.249(5) 1 calc R U P D 2
H68E H 0.6721 0.0610 0.0146 0.061 Uiso 0.249(5) 1 calc R U P D 2
H68F H 0.6130 0.1205 0.0038 0.061 Uiso 0.249(5) 1 calc R U P D 2
C69 C 0.70406(8) 0.50299(11) 0.08820(6) 0.0302(3) Uani 1 1 d D U . . .
H69A H 0.6714 0.5015 0.0505 0.036 Uiso 1 1 calc R U . . .
H69B H 0.6965 0.5592 0.1069 0.036 Uiso 1 1 calc R U . . .
C70 C 0.76212(8) 0.52117(13) 0.08578(8) 0.0373(4) Uani 1 1 d D U . . .
H70A H 0.7676 0.4712 0.0625 0.045 Uiso 1 1 calc R U . . .
H70B H 0.7960 0.5163 0.1227 0.045 Uiso 1 1 calc R U . . .
C71 C 0.76071(9) 0.62357(14) 0.06245(8) 0.0421(4) Uani 1 1 d D U . . .
H71A H 0.7247 0.6295 0.0270 0.050 Uiso 1 1 calc R U . . .
H71B H 0.7578 0.6731 0.0873 0.050 Uiso 1 1 calc R U . . .
C72 C 0.81545(12) 0.64493(18) 0.05471(10) 0.0615(6) Uani 1 1 d D U . . .
H72A H 0.8512 0.6412 0.0899 0.092 Uiso 1 1 calc R U . . .
H72B H 0.8122 0.7108 0.0395 0.092 Uiso 1 1 calc R U . . .
H72C H 0.8183 0.5967 0.0297 0.092 Uiso 1 1 calc R U . . .
C73 C 0.63822(7) 0.40631(11) 0.11172(6) 0.0258(3) Uani 1 1 d D U . . .
H73A H 0.6345 0.4597 0.1342 0.031 Uiso 1 1 calc R U . . .
H73B H 0.6095 0.4200 0.0734 0.031 Uiso 1 1 calc R U . . .
C74 C 0.62031(7) 0.31077(11) 0.12848(6) 0.0276(3) Uani 1 1 d D U . . .
H74A H 0.6495 0.2939 0.1662 0.033 Uiso 1 1 calc R U . . .
H74B H 0.6200 0.2572 0.1042 0.033 Uiso 1 1 calc R U . . .
C75 C 0.55824(7) 0.32226(13) 0.12484(7) 0.0316(3) Uani 1 1 d D U . . .
H75A H 0.5604 0.3693 0.1530 0.038 Uiso 1 1 calc R U . . .
H75B H 0.5310 0.3499 0.0888 0.038 Uiso 1 1 calc R U . . .
C76 C 0.53277(8) 0.22578(14) 0.13260(7) 0.0371(4) Uani 1 1 d D U . . .
H76A H 0.5282 0.1802 0.1035 0.056 Uiso 1 1 calc R U . . .
H76B H 0.4938 0.2375 0.1313 0.056 Uiso 1 1 calc R U . . .
H76C H 0.5599 0.1975 0.1679 0.056 Uiso 1 1 calc R U . . .
C81 C 0.5000 0.47449(14) 0.2500 0.0231(4) Uani 1 2 d S TU P . .
O7 O 0.48443(5) 0.42648(8) 0.28191(4) 0.0300(2) Uani 1 1 d . U . . .
O8 O 0.5000 0.56826(12) 0.2500 0.0367(4) Uani 1 2 d S TU P . .
O1W O 0.2797(2) 0.7260(4) 0.3328(2) 0.0598(12) Uani 0.3333 1 d . . P . .

loop_
_atom_site_aniso_label
_atom_site_aniso_U_11
_atom_site_aniso_U_22
_atom_site_aniso_U_33
_atom_site_aniso_U_23
_atom_site_aniso_U_13
_atom_site_aniso_U_12
N7 0.0213(7) 0.025(2) 0.0206(6) -0.0006(9) 0.0077(5) -0.0028(9)
C1 0.0235(7) 0.022(3) 0.0193(7) -0.0013(11) 0.0062(6) 0.0001(12)
C2 0.0253(8) 0.018(2) 0.0286(9) 0.0011(13) 0.0117(7) -0.0008(12)
N1 0.0234(6) 0.019(2) 0.0243(6) -0.0022(12) 0.0098(5) -0.0010(12)
C3 0.0234(8) 0.017(2) 0.0249(7) 0.0036(14) 0.0098(6) 0.0035(14)
O1 0.0236(17) 0.0347(15) 0.0236(12) -0.0029(9) 0.0082(9) -0.0099(9)
C4 0.0184(15) 0.0210(7) 0.0256(7) -0.0050(16) 0.0123(9) -0.0045(14)
C5 0.029(2) 0.0254(7) 0.0232(7) 0.0025(15) 0.0149(11) 0.0012(13)
C6 0.034(2) 0.0244(9) 0.0274(8) -0.0034(12) 0.0187(11) -0.0018(11)
C7 0.029(2) 0.0224(11) 0.0288(8) -0.0018(12) 0.0154(10) 0.0002(11)
C8 0.0239(14) 0.0223(6) 0.0228(8) -0.0006(19) 0.0099(8) -0.0034(19)
C9 0.0261(8) 0.0213(15) 0.0234(7) 0.0031(18) 0.0123(6) 0.002(2)
C10 0.0237(19) 0.0216(7) 0.0261(8) -0.0022(17) 0.0088(10) -0.0006(15)
O2 0.0230(17) 0.0282(10) 0.0333(7) -0.0027(12) 0.0117(8) -0.0004(10)
N2 0.0240(18) 0.0296(14) 0.0212(11) 0.0001(9) 0.0073(9) 0.0001(9)
C11 0.031(3) 0.0250(17) 0.0212(8) -0.0037(9) 0.0057(11) -0.0070(9)
C12 0.0198(13) 0.026(2) 0.0239(8) -0.0014(8) 0.0059(7) -0.0016(8)
C13 0.043(3) 0.036(3) 0.027(2) -0.0039(18) 0.0146(19) 0.012(2)
C14 0.056(3) 0.027(2) 0.036(3) -0.0126(19) 0.018(2) 0.004(2)
C15 0.067(4) 0.049(3) 0.037(3) -0.011(2) 0.017(3) 0.028(3)
C16 0.066(5) 0.064(5) 0.046(4) 0.000(3) 0.033(3) 0.018(4)
C21 0.0175(17) 0.033(3) 0.021(3) -0.002(2) 0.0044(19) 0.004(2)
C22 0.0223(19) 0.030(3) 0.023(3) 0.002(3) 0.010(2) 0.000(3)
N3 0.0162(16) 0.026(3) 0.020(4) -0.001(2) 0.0052(17) 0.0018(19)
C23 0.026(2) 0.026(3) 0.0176(19) 0.001(2) 0.0109(16) 0.0060(16)
O3 0.018(2) 0.026(5) 0.0297(18) 0.001(5) 0.009(3) 0.003(2)
C24 0.022(2) 0.031(2) 0.016(3) -0.0033(17) 0.0070(17) 0.0030(15)
C25 0.024(3) 0.029(2) 0.021(3) -0.004(2) 0.008(3) 0.010(2)
C26 0.026(3) 0.0251(15) 0.023(4) -0.0001(15) 0.008(3) 0.0042(15)
C27 0.024(2) 0.0241(18) 0.020(3) -0.004(2) 0.007(2) 0.0029(15)
C28 0.025(2) 0.0206(17) 0.013(3) -0.0001(15) 0.0080(17) 0.0002(14)
C29 0.0240(13) 0.0230(12) 0.018(3) 0.000(2) 0.0096(11) 0.005(2)
C30 0.0193(17) 0.023(3) 0.021(2) 0.002(2) 0.0094(16) 0.0012(16)
O4 0.0203(17) 0.023(2) 0.037(5) 0.000(2) 0.013(2) -0.0002(15)
N4 0.021(2) 0.021(2) 0.019(4) -0.001(2) 0.008(2) 0.0024(17)
C31 0.024(2) 0.024(3) 0.026(3) 0.002(2) 0.012(2) 0.005(2)
C32 0.022(2) 0.022(2) 0.027(3) -0.0030(19) 0.0069(19) -0.0010(18)
C33 0.037(3) 0.0233(19) 0.048(3) -0.0054(17) 0.019(2) 0.0044(16)
C34 0.055(3) 0.030(3) 0.082(4) -0.022(3) 0.040(3) -0.003(2)
C35 0.047(3) 0.020(2) 0.076(4) -0.012(2) 0.023(3) -0.0058(19)
C36 0.062(5) 0.035(3) 0.060(4) 0.009(3) 0.017(3) 0.012(3)
C21A 0.0175(17) 0.033(3) 0.021(3) -0.002(2) 0.0044(19) 0.004(2)
C22A 0.0223(19) 0.030(3) 0.023(3) 0.002(3) 0.010(2) 0.000(3)
N3A 0.0162(16) 0.026(3) 0.020(4) -0.001(2) 0.0052(17) 0.0018(19)
C23A 0.026(2) 0.026(3) 0.0176(19) 0.001(2) 0.0109(16) 0.0060(16)
O3A 0.018(2) 0.026(5) 0.0297(18) 0.001(5) 0.009(3) 0.003(2)
C24A 0.022(2) 0.031(2) 0.016(3) -0.0033(17) 0.0070(17) 0.0030(15)
C25A 0.024(4) 0.032(4) 0.033(6) -0.003(4) 0.013(4) 0.007(3)
C26A 0.030(4) 0.027(4) 0.040(5) 0.001(3) 0.015(4) 0.006(3)
C27A 0.024(2) 0.0241(18) 0.020(3) -0.004(2) 0.007(2) 0.0029(15)
C28A 0.025(2) 0.0206(17) 0.013(3) -0.0001(15) 0.0080(17) 0.0002(14)
C29A 0.0240(13) 0.0230(12) 0.018(3) 0.000(2) 0.0096(11) 0.005(2)
C30A 0.0193(17) 0.023(3) 0.021(2) 0.002(2) 0.0094(16) 0.0012(16)
O4A 0.0203(17) 0.023(2) 0.037(5) 0.000(2) 0.013(2) -0.0002(15)
N4A 0.021(2) 0.021(2) 0.019(4) -0.001(2) 0.008(2) 0.0024(17)
C31A 0.024(2) 0.024(3) 0.026(3) 0.002(2) 0.012(2) 0.005(2)
C32A 0.022(2) 0.022(2) 0.027(3) -0.0030(19) 0.0069(19) -0.0010(18)
C33A 0.042(5) 0.031(4) 0.058(5) -0.005(4) 0.021(4) 0.007(4)
C34A 0.032(5) 0.028(5) 0.054(6) 0.018(5) 0.022(4) 0.009(4)
C35A 0.040(7) 0.050(8) 0.062(7) -0.020(6) 0.024(6) -0.009(6)
C36A 0.071(11) 0.040(7) 0.065(8) 0.003(6) 0.020(7) 0.015(7)
C41 0.0198(13) 0.026(2) 0.0239(8) -0.0014(8) 0.0059(7) -0.0016(8)
C42 0.031(3) 0.0250(17) 0.0212(8) -0.0037(9) 0.0057(11) -0.0070(9)
N5 0.0236(17) 0.0347(15) 0.0236(12) -0.0029(9) 0.0082(9) -0.0099(9)
C43 0.0237(19) 0.0216(7) 0.0261(8) -0.0022(17) 0.0088(10) -0.0006(15)
O5 0.0230(17) 0.0282(10) 0.0333(7) -0.0027(12) 0.0117(8) -0.0004(10)
C44 0.0239(14) 0.0223(6) 0.0228(8) -0.0006(19) 0.0099(8) -0.0034(19)
C45 0.029(2) 0.0224(11) 0.0288(8) -0.0018(12) 0.0154(10) 0.0002(11)
C46 0.034(2) 0.0244(9) 0.0274(8) -0.0034(12) 0.0187(11) -0.0018(11)
C47 0.029(2) 0.0254(7) 0.0232(7) 0.0025(15) 0.0149(11) 0.0012(13)
C48 0.0184(15) 0.0210(7) 0.0256(7) -0.0050(16) 0.0123(9) -0.0045(14)
C49 0.0261(8) 0.0213(15) 0.0234(7) 0.0031(18) 0.0123(6) 0.002(2)
C50 0.0234(8) 0.017(2) 0.0249(7) 0.0036(14) 0.0098(6) 0.0035(14)
O6 0.0240(18) 0.0296(14) 0.0212(11) 0.0001(9) 0.0073(9) 0.0001(9)
N6 0.0234(6) 0.019(2) 0.0243(6) -0.0022(12) 0.0098(5) -0.0010(12)
C51 0.0253(8) 0.018(2) 0.0286(9) 0.0011(13) 0.0117(7) -0.0008(12)
C52 0.0235(7) 0.022(3) 0.0193(7) -0.0013(11) 0.0062(6) 0.0001(12)
C53 0.069(5) 0.036(3) 0.031(3) -0.0029(18) 0.027(3) -0.019(3)
C54 0.084(6) 0.045(4) 0.054(4) 0.006(3) 0.038(4) 0.001(4)
C55 0.086(6) 0.068(5) 0.041(3) -0.008(3) 0.032(4) -0.051(4)
C56 0.034(3) 0.050(3) 0.025(2) 0.003(2) 0.016(2) -0.007(2)
N8 0.0213(7) 0.025(2) 0.0206(6) -0.0006(9) 0.0077(5) -0.0028(9)
N9 0.0249(6) 0.0227(6) 0.0240(6) 0.0024(5) 0.0077(5) 0.0014(5)
C61 0.0234(7) 0.0307(7) 0.0235(7) 0.0025(6) 0.0051(6) 0.0016(6)
C62 0.0250(7) 0.0321(8) 0.0261(7) -0.0004(6) 0.0085(6) -0.0022(6)
C63 0.0296(8) 0.0374(9) 0.0272(8) -0.0012(6) 0.0060(6) -0.0023(7)
C64 0.0327(9) 0.0434(10) 0.0307(8) -0.0045(7) 0.0115(7) -0.0079(7)
C65 0.0284(8) 0.0247(7) 0.0285(7) 0.0024(6) 0.0123(6) 0.0036(6)
C66 0.0382(9) 0.0286(8) 0.0278(8) 0.0019(6) 0.0129(7) 0.0031(7)
C67 0.0496(11) 0.0310(8) 0.0335(9) -0.0002(7) 0.0171(8) 0.0033(7)
C68 0.0546(16) 0.0402(13) 0.0356(13) -0.0088(10) 0.0212(12) 0.0023(11)
C68A 0.041(4) 0.036(3) 0.041(4) -0.003(3) 0.016(3) -0.008(3)
C69 0.0347(8) 0.0244(7) 0.0278(8) 0.0036(6) 0.0110(7) -0.0017(6)
C70 0.0383(9) 0.0346(9) 0.0385(9) 0.0011(7) 0.0171(8) -0.0082(7)
C71 0.0526(11) 0.0383(9) 0.0339(9) -0.0022(7) 0.0184(8) -0.0176(8)
C72 0.0745(16) 0.0586(14) 0.0621(14) -0.0056(11) 0.0403(13) -0.0314(12)
C73 0.0218(7) 0.0258(7) 0.0252(7) 0.0020(5) 0.0068(6) 0.0031(5)
C74 0.0264(7) 0.0284(7) 0.0283(7) 0.0023(6) 0.0128(6) 0.0029(6)
C75 0.0275(8) 0.0391(9) 0.0288(8) 0.0006(6) 0.0133(6) 0.0028(7)
C76 0.0326(9) 0.0512(10) 0.0302(8) 0.0017(7) 0.0167(7) -0.0045(8)
C81 0.0308(11) 0.0213(9) 0.0210(9) 0.000 0.0154(8) 0.000
O7 0.0391(6) 0.0290(5) 0.0277(6) 0.0006(4) 0.0201(5) -0.0010(5)
O8 0.0535(11) 0.0260(8) 0.0428(10) 0.000 0.0327(9) 0.000
O1W 0.048(3) 0.067(3) 0.062(3) -0.009(2) 0.023(2) 0.004(2)

loop_
_atom_type_symbol
_atom_type_description
_atom_type_scat_dispersion_real
_atom_type_scat_dispersion_imag
_atom_type_scat_source
C C 0.0033 0.0016 'International Tables Vol C Tables 4.2.6.8 and 6.1.1.4'
H H 0.0000 0.0000 'International Tables Vol C Tables 4.2.6.8 and 6.1.1.4'
N N 0.0061 0.0033 'International Tables Vol C Tables 4.2.6.8 and 6.1.1.4'
O O 0.0106 0.0060 'International Tables Vol C Tables 4.2.6.8 and 6.1.1.4'

loop_
_geom_angle_atom_site_label_1
_geom_angle_atom_site_label_2
_geom_angle_atom_site_label_3
_geom_angle
_geom_angle_site_symmetry_1
_geom_angle_site_symmetry_3
C21 N7 C1 109.9(7) . .
C21 N7 C41 109.7(8) . .
C1 N7 C41 114.3(5) . .
N7 C1 C2 111.9(5) . .
N7 C1 H1A 109.2 . .
C2 C1 H1A 109.2 . .
N7 C1 H1B 109.2 . .
C2 C1 H1B 109.2 . .
H1A C1 H1B 107.9 . .
N1 C2 C1 113.3(6) . .
N1 C2 H2A 108.9 . .
C1 C2 H2A 108.9 . .
N1 C2 H2B 108.9 . .
C1 C2 H2B 108.9 . .
H2A C2 H2B 107.7 . .
C3 N1 C2 120.0(4) . .
C3 N1 H1 123(2) . .
C2 N1 H1 116(2) . .
O1 C3 N1 125.1(6) . .
O1 C3 C4 117.0(7) . .
N1 C3 C4 116.3(5) . .
C9 C4 C5 117.4(5) . .
C9 C4 C3 123.4(5) . .
C5 C4 C3 119.2(6) . .
C4 C5 C6 124.0(6) . .
C4 C5 H5A 118.0 . .
C6 C5 H5A 118.0 . .
C7 C6 C5 117.4(5) . .
C7 C6 C13 121.3(5) . .
C5 C6 C13 121.3(5) . .
C6 C7 C8 119.7(6) . .
C6 C7 H7 120.1 . .
C8 C7 H7 120.1 . .
C9 C8 C7 121.7(6) . .
C9 C8 C10 121.2(6) . .
C7 C8 C10 117.0(5) . .
C4 C9 C8 119.6(6) . .
C4 C9 H9 120.2 . .
C8 C9 H9 120.2 . .
O2 C10 N2 121.2(6) . .
O2 C10 C8 122.6(6) . .
N2 C10 C8 115.9(6) . .
C10 N2 C11 119.4(6) . .
C10 N2 H2 128(3) . .
C11 N2 H2 111(3) . .
N2 C11 C12 110.8(3) . .
N2 C11 H11A 109.5 . .
C12 C11 H11A 109.5 . .
N2 C11 H11B 109.5 . .
C12 C11 H11B 109.5 . .
H11A C11 H11B 108.1 . .
N8 C12 C11 112.9(4) . .
N8 C12 H12A 109.0 . .
C11 C12 H12A 109.0 . .
N8 C12 H12B 109.0 . .
C11 C12 H12B 109.0 . .
H12A C12 H12B 107.8 . .
C16 C13 C15 109.7(6) . .
C16 C13 C6 110.4(6) . .
C15 C13 C6 112.2(5) . .
C16 C13 C14 108.9(6) . .
C15 C13 C14 106.7(5) . .
C6 C13 C14 108.8(5) . .
C13 C14 H14A 109.5 . .
C13 C14 H14B 109.5 . .
H14A C14 H14B 109.5 . .
C13 C14 H14C 109.5 . .
H14A C14 H14C 109.5 . .
H14B C14 H14C 109.5 . .
C13 C15 H15A 109.5 . .
C13 C15 H15B 109.5 . .
H15A C15 H15B 109.5 . .
C13 C15 H15C 109.5 . .
H15A C15 H15C 109.5 . .
H15B C15 H15C 109.5 . .
C13 C16 H16A 109.5 . .
C13 C16 H16B 109.5 . .
H16A C16 H16B 109.5 . .
C13 C16 H16C 109.5 . .
H16A C16 H16C 109.5 . .
H16B C16 H16C 109.5 . .
N7 C21 C22 111.6(6) . .
N7 C21 H21A 109.3 . .
C22 C21 H21A 109.3 . .
N7 C21 H21B 109.3 . .
C22 C21 H21B 109.3 . .
H21A C21 H21B 108.0 . .
N3 C22 C21 112.5(7) . .
N3 C22 H22A 109.1 . .
C21 C22 H22A 109.1 . .
N3 C22 H22B 109.1 . .
C21 C22 H22B 109.1 . .
H22A C22 H22B 107.8 . .
C23 N3 C22 119.0(7) . .
C23 N3 H3 120.5 . .
C22 N3 H3 120.5 . .
O3 C23 N3 122.7(7) . .
O3 C23 C24 121.1(6) . .
N3 C23 C24 116.2(6) . .
C29 C24 C25 119.6(5) . .
C29 C24 C23 121.6(6) . .
C25 C24 C23 118.9(6) . .
C26 C25 C24 122.0(5) . .
C26 C25 H25 119.0 . .
C24 C25 H25 119.0 . .
C27 C26 C25 117.4(3) . .
C27 C26 C33 122.7(4) . .
C25 C26 C33 119.9(4) . .
C26 C27 C28 121.6(5) . .
C26 C27 H27 119.2 . .
C28 C27 H27 119.2 . .
C29 C28 C27 120.2(5) . .
C29 C28 C30 121.9(6) . .
C27 C28 C30 117.9(6) . .
C24 C29 C28 119.2(4) . .
C24 C29 H29 120.4 . .
C28 C29 H29 120.4 . .
O4 C30 N4 121.8(6) . .
O4 C30 C28 119.6(6) . .
N4 C30 C28 118.6(6) . .
C30 N4 C31 120.0(7) . .
C30 N4 H4 124(3) . .
C31 N4 H4 114(3) . .
N4 C31 C32 110.5(7) . .
N4 C31 H31A 109.5 . .
C32 C31 H31A 109.5 . .
N4 C31 H31B 109.5 . .
C32 C31 H31B 109.5 . .
H31A C31 H31B 108.1 . .
N8 C32 C31 112.5(8) . .
N8 C32 H32A 109.1 . .
C31 C32 H32A 109.1 . .
N8 C32 H32B 109.1 . .
C31 C32 H32B 109.1 . .
H32A C32 H32B 107.8 . .
C36 C33 C35 109.5(5) . .
C36 C33 C26 109.6(4) . .
C35 C33 C26 112.3(4) . .
C36 C33 C34 109.9(5) . .
C35 C33 C34 106.1(4) . .
C26 C33 C34 109.4(4) . .
C33 C34 H34A 109.5 . .
C33 C34 H34B 109.5 . .
H34A C34 H34B 109.5 . .
C33 C34 H34C 109.5 . .
H34A C34 H34C 109.5 . .
H34B C34 H34C 109.5 . .
C33 C35 H35A 109.5 . .
C33 C35 H35B 109.5 . .
H35A C35 H35B 109.5 . .
C33 C35 H35C 109.5 . .
H35A C35 H35C 109.5 . .
H35B C35 H35C 109.5 . .
C33 C36 H36A 109.5 . .
C33 C36 H36B 109.5 . .
H36A C36 H36B 109.5 . .
C33 C36 H36C 109.5 . .
H36A C36 H36C 109.5 . .
H36B C36 H36C 109.5 . .
N7 C21A C22A 112.3(10) . .
N7 C21A H21C 109.1 . .
C22A C21A H21C 109.1 . .
N7 C21A H21D 109.1 . .
C22A C21A H21D 109.1 . .
H21C C21A H21D 107.9 . .
N3A C22A C21A 112.4(12) . .
N3A C22A H22C 109.1 . .
C21A C22A H22C 109.1 . .
N3A C22A H22D 109.1 . .
C21A C22A H22D 109.1 . .
H22C C22A H22D 107.9 . .
C23A N3A C22A 120.9(12) . .
C23A N3A H3A 119.6 . .
C22A N3A H3A 119.6 . .
O3A C23A N3A 123.8(12) . .
O3A C23A C24A 119.5(11) . .
N3A C23A C24A 115.9(10) . .
C25A C24A C29A 120.0 . .
C25A C24A C23A 118.8(7) . .
C29A C24A C23A 121.2(7) . .
C24A C25A C26A 120.0 . .
C24A C25A H25A 120.0 . .
C26A C25A H25A 120.0 . .
C25A C26A C27A 120.0 . .
C25A C26A C33A 120.2(5) . .
C27A C26A C33A 119.5(5) . .
C26A C27A C28A 120.0 . .
C26A C27A H27A 120.0 . .
C28A C27A H27A 120.0 . .
C29A C28A C27A 120.0 . .
C29A C28A C30A 122.8(7) . .
C27A C28A C30A 117.2(7) . .
C28A C29A C24A 120.0 . .
C28A C29A H29A 120.0 . .
C24A C29A H29A 120.0 . .
O4A C30A N4A 119.8(13) . .
O4A C30A C28A 119.6(13) . .
N4A C30A C28A 118.3(12) . .
C30A N4A C31A 119.5(14) . .
C30A N4A H4A 120.3 . .
C31A N4A H4A 120.3 . .
N4A C31A C32A 110.4(12) . .
N4A C31A H31C 109.6 . .
C32A C31A H31C 109.6 . .
N4A C31A H31D 109.6 . .
C32A C31A H31D 109.6 . .
H31C C31A H31D 108.1 . .
N8 C32A C31A 112(2) . .
N8 C32A H32C 109.2 . .
C31A C32A H32C 109.2 . .
N8 C32A H32D 109.2 . .
C31A C32A H32D 109.2 . .
H32C C32A H32D 107.9 . .
C36A C33A C35A 108.4(9) . .
C36A C33A C34A 108.2(8) . .
C35A C33A C34A 104.5(7) . .
C36A C33A C26A 109.1(8) . .
C35A C33A C26A 109.0(7) . .
C34A C33A C26A 117.3(7) . .
C33A C34A H34D 109.5 . .
C33A C34A H34E 109.5 . .
H34D C34A H34E 109.5 . .
C33A C34A H34F 109.5 . .
H34D C34A H34F 109.5 . .
H34E C34A H34F 109.5 . .
C33A C35A H35D 109.5 . .
C33A C35A H35E 109.5 . .
H35D C35A H35E 109.5 . .
C33A C35A H35F 109.5 . .
H35D C35A H35F 109.5 . .
H35E C35A H35F 109.5 . .
C33A C36A H36D 109.5 . .
C33A C36A H36E 109.5 . .
H36D C36A H36E 109.5 . .
C33A C36A H36F 109.5 . .
H36D C36A H36F 109.5 . .
H36E C36A H36F 109.5 . .
N7 C41 C42 111.4(4) . .
N7 C41 H41A 109.3 . .
C42 C41 H41A 109.3 . .
N7 C41 H41B 109.3 . .
C42 C41 H41B 109.3 . .
H41A C41 H41B 108.0 . .
N5 C42 C41 112.9(3) . .
N5 C42 H42A 109.0 . .
C41 C42 H42A 109.0 . .
N5 C42 H42B 109.0 . .
C41 C42 H42B 109.0 . .
H42A C42 H42B 107.8 . .
C43 N5 C42 120.4(5) . .
C43 N5 H5 119.8 . .
C42 N5 H5 119.8 . .
O5 C43 N5 124.4(7) . .
O5 C43 C44 119.1(6) . .
N5 C43 C44 116.4(6) . .
C49 C44 C45 118.4(6) . .
C49 C44 C43 123.6(6) . .
C45 C44 C43 118.0(5) . .
C46 C45 C44 122.4(6) . .
C46 C45 H45 118.8 . .
C44 C45 H45 118.8 . .
C47 C46 C45 118.3(5) . .
C47 C46 C53 118.2(5) . .
C45 C46 C53 123.4(5) . .
C48 C47 C46 120.1(6) . .
C48 C47 H47 120.0 . .
C46 C47 H47 120.0 . .
C47 C48 C49 120.8(5) . .
C47 C48 C50 117.1(6) . .
C49 C48 C50 121.3(5) . .
C44 C49 C48 119.8(5) . .
C44 C49 H49 120.1 . .
C48 C49 H49 120.1 . .
O6 C50 N6 118.7(6) . .
O6 C50 C48 121.8(6) . .
N6 C50 C48 118.8(5) . .
C50 N6 C51 121.3(4) . .
C50 N6 H6 119.4 . .
C51 N6 H6 119.4 . .
N6 C51 C52 110.3(6) . .
N6 C51 H51A 109.6 . .
C52 C51 H51A 109.6 . .
N6 C51 H51B 109.6 . .
C52 C51 H51B 109.6 . .
H51A C51 H51B 108.1 . .
N8 C52 C51 113.7(5) . .
N8 C52 H52A 108.8 . .
C51 C52 H52A 108.8 . .
N8 C52 H52B 108.8 . .
C51 C52 H52B 108.8 . .
H52A C52 H52B 107.7 . .
C56 C53 C55 112.0(5) . .
C56 C53 C46 108.4(5) . .
C55 C53 C46 111.8(5) . .
C56 C53 C54 109.0(5) . .
C55 C53 C54 106.1(6) . .
C46 C53 C54 109.4(6) . .
C53 C54 H54A 109.5 . .
C53 C54 H54B 109.5 . .
H54A C54 H54B 109.5 . .
C53 C54 H54C 109.5 . .
H54A C54 H54C 109.5 . .
H54B C54 H54C 109.5 . .
C53 C55 H55A 109.5 . .
C53 C55 H55B 109.5 . .
H55A C55 H55B 109.5 . .
C53 C55 H55C 109.5 . .
H55A C55 H55C 109.5 . .
H55B C55 H55C 109.5 . .
C53 C56 H56A 109.5 . .
C53 C56 H56B 109.5 . .
H56A C56 H56B 109.5 . .
C53 C56 H56C 109.5 . .
H56A C56 H56C 109.5 . .
H56B C56 H56C 109.5 . .
C12 N8 C52 109.5(5) . .
C12 N8 C32 112.1(10) . .
C52 N8 C32 114.6(9) . .
C65 N9 C69 111.22(12) . .
C65 N9 C73 111.29(11) . .
C69 N9 C73 105.66(11) . .
C65 N9 C61 105.89(11) . .
C69 N9 C61 111.82(12) . .
C73 N9 C61 111.06(12) . .
C62 C61 N9 116.43(12) . .
C62 C61 H61A 108.2 . .
N9 C61 H61A 108.2 . .
C62 C61 H61B 108.2 . .
N9 C61 H61B 108.2 . .
H61A C61 H61B 107.3 . .
C61 C62 C63 109.54(13) . .
C61 C62 H62A 109.8 . .
C63 C62 H62A 109.8 . .
C61 C62 H62B 109.8 . .
C63 C62 H62B 109.8 . .
H62A C62 H62B 108.2 . .
C64 C63 C62 112.02(14) . .
C64 C63 H63A 109.2 . .
C62 C63 H63A 109.2 . .
C64 C63 H63B 109.2 . .
C62 C63 H63B 109.2 . .
H63A C63 H63B 107.9 . .
C63 C64 H64A 109.5 . .
C63 C64 H64B 109.5 . .
H64A C64 H64B 109.5 . .
C63 C64 H64C 109.5 . .
H64A C64 H64C 109.5 . .
H64B C64 H64C 109.5 . .
C66 C65 N9 115.48(12) . .
C66 C65 H65A 108.4 . .
N9 C65 H65A 108.4 . .
C66 C65 H65B 108.4 . .
N9 C65 H65B 108.4 . .
H65A C65 H65B 107.5 . .
C65 C66 C67 111.05(13) . .
C65 C66 H66A 109.4 . .
C67 C66 H66A 109.4 . .
C65 C66 H66B 109.4 . .
C67 C66 H66B 109.4 . .
H66A C66 H66B 108.0 . .
C68A C67 C66 120.8(4) . .
C68 C67 C66 110.62(16) . .
C68 C67 H67A 109.5 . .
C66 C67 H67A 109.5 . .
C68 C67 H67B 109.5 . .
C66 C67 H67B 109.5 . .
H67A C67 H67B 108.1 . .
C68A C67 H67C 107.1 . .
C66 C67 H67C 107.1 . .
C68A C67 H67D 107.1 . .
C66 C67 H67D 107.1 . .
H67C C67 H67D 106.8 . .
C67 C68 H68A 109.5 . .
C67 C68 H68B 109.5 . .
H68A C68 H68B 109.5 . .
C67 C68 H68C 109.5 . .
H68A C68 H68C 109.5 . .
H68B C68 H68C 109.5 . .
C67 C68A H68D 109.5 . .
C67 C68A H68E 109.5 . .
H68D C68A H68E 109.5 . .
C67 C68A H68F 109.5 . .
H68D C68A H68F 109.5 . .
H68E C68A H68F 109.5 . .
C70 C69 N9 115.92(13) . .
C70 C69 H69A 108.3 . .
N9 C69 H69A 108.3 . .
C70 C69 H69B 108.3 . .
N9 C69 H69B 108.3 . .
H69A C69 H69B 107.4 . .
C69 C70 C71 109.28(15) . .
C69 C70 H70A 109.8 . .
C71 C70 H70A 109.8 . .
C69 C70 H70B 109.8 . .
C71 C70 H70B 109.8 . .
H70A C70 H70B 108.3 . .
C72 C71 C70 112.72(19) . .
C72 C71 H71A 109.0 . .
C70 C71 H71A 109.0 . .
C72 C71 H71B 109.0 . .
C70 C71 H71B 109.0 . .
H71A C71 H71B 107.8 . .
C71 C72 H72A 109.5 . .
C71 C72 H72B 109.5 . .
H72A C72 H72B 109.5 . .
C71 C72 H72C 109.5 . .
H72A C72 H72C 109.5 . .
H72B C72 H72C 109.5 . .
C74 C73 N9 115.82(12) . .
C74 C73 H73A 108.3 . .
N9 C73 H73A 108.3 . .
C74 C73 H73B 108.3 . .
N9 C73 H73B 108.3 . .
H73A C73 H73B 107.4 . .
C73 C74 C75 109.18(13) . .
C73 C74 H74A 109.8 . .
C75 C74 H74A 109.8 . .
C73 C74 H74B 109.8 . .
C75 C74 H74B 109.8 . .
H74A C74 H74B 108.3 . .
C76 C75 C74 112.70(14) . .
C76 C75 H75A 109.1 . .
C74 C75 H75A 109.1 . .
C76 C75 H75B 109.1 . .
C74 C75 H75B 109.1 . .
H75A C75 H75B 107.8 . .
C75 C76 H76A 109.5 . .
C75 C76 H76B 109.5 . .
H76A C76 H76B 109.5 . .
C75 C76 H76C 109.5 . .
H76A C76 H76C 109.5 . .
H76B C76 H76C 109.5 . .
O8 C81 O7 120.43(9) . 2_655
O8 C81 O7 120.43(9) . .
O7 C81 O7 119.14(18) 2_655 .

loop_
_geom_bond_atom_site_label_1
_geom_bond_atom_site_label_2
_geom_bond_distance
_geom_bond_site_symmetry_2
N7 C21 1.463(6) .
N7 C1 1.464(5) .
N7 C21A 1.465(7) .
N7 C41 1.470(5) .
C1 C2 1.531(6) .
C1 H1A 0.9900 .
C1 H1B 0.9900 .
C2 N1 1.455(7) .
C2 H2A 0.9900 .
C2 H2B 0.9900 .
N1 C3 1.336(7) .
N1 H1 0.881(18) .
C3 O1 1.239(7) .
C3 C4 1.503(7) .
C4 C9 1.394(6) .
C4 C5 1.394(6) .
C5 C6 1.402(6) .
C5 H5A 0.9500 .
C6 C7 1.390(6) .
C6 C13 1.536(5) .
C7 C8 1.400(6) .
C7 H7 0.9500 .
C8 C9 1.398(6) .
C8 C10 1.503(8) .
C9 H9 0.9500 .
C10 O2 1.258(7) .
C10 N2 1.347(7) .
N2 C11 1.451(5) .
N2 H2 0.875(19) .
C11 C12 1.511(4) .
C11 H11A 0.9900 .
C11 H11B 0.9900 .
C12 N8 1.464(6) .
C12 H12A 0.9900 .
C12 H12B 0.9900 .
C13 C16 1.500(6) .
C13 C15 1.524(5) .
C13 C14 1.543(6) .
C14 H14A 0.9800 .
C14 H14B 0.9800 .
C14 H14C 0.9800 .
C15 H15A 0.9800 .
C15 H15B 0.9800 .
C15 H15C 0.9800 .
C16 H16A 0.9800 .
C16 H16B 0.9800 .
C16 H16C 0.9800 .
C21 C22 1.529(6) .
C21 H21A 0.9900 .
C21 H21B 0.9900 .
C22 N3 1.458(7) .
C22 H22A 0.9900 .
C22 H22B 0.9900 .
N3 C23 1.340(7) .
N3 H3 0.8800 .
C23 O3 1.238(7) .
C23 C24 1.499(8) .
C24 C29 1.397(7) .
C24 C25 1.401(7) .
C25 C26 1.400(6) .
C25 H25 0.9500 .
C26 C27 1.392(5) .
C26 C33 1.528(5) .
C27 C28 1.399(7) .
C27 H27 0.9500 .
C28 C29 1.398(7) .
C28 C30 1.508(7) .
C29 H29 0.9500 .
C30 O4 1.257(7) .
C30 N4 1.337(6) .
N4 C31 1.460(7) .
N4 H4 0.878(19) .
C31 C32 1.527(6) .
C31 H31A 0.9900 .
C31 H31B 0.9900 .
C32 N8 1.471(8) .
C32 H32A 0.9900 .
C32 H32B 0.9900 .
C33 C36 1.516(6) .
C33 C35 1.526(5) .
C33 C34 1.538(6) .
C34 H34A 0.9800 .
C34 H34B 0.9800 .
C34 H34C 0.9800 .
C35 H35A 0.9800 .
C35 H35B 0.9800 .
C35 H35C 0.9800 .
C36 H36A 0.9800 .
C36 H36B 0.9800 .
C36 H36C 0.9800 .
C21A C22A 1.527(8) .
C21A H21C 0.9900 .
C21A H21D 0.9900 .
C22A N3A 1.457(9) .
C22A H22C 0.9900 .
C22A H22D 0.9900 .
N3A C23A 1.338(8) .
N3A H3A 0.8800 .
C23A O3A 1.238(9) .
C23A C24A 1.504(8) .
C24A C25A 1.3900 .
C24A C29A 1.3900 .
C25A C26A 1.3900 .
C25A H25A 0.9500 .
C26A C27A 1.3900 .
C26A C33A 1.547(6) .
C27A C28A 1.3900 .
C27A H27A 0.9500 .
C28A C29A 1.3900 .
C28A C30A 1.509(8) .
C29A H29A 0.9500 .
C30A O4A 1.262(9) .
C30A N4A 1.342(9) .
N4A C31A 1.459(9) .
N4A H4A 0.8800 .
C31A C32A 1.524(9) .
C31A H31C 0.9900 .
C31A H31D 0.9900 .
C32A N8 1.465(14) .
C32A H32C 0.9900 .
C32A H32D 0.9900 .
C33A C36A 1.508(7) .
C33A C35A 1.521(7) .
C33A C34A 1.544(7) .
C34A H34D 0.9800 .
C34A H34E 0.9800 .
C34A H34F 0.9800 .
C35A H35D 0.9800 .
C35A H35E 0.9800 .
C35A H35F 0.9800 .
C36A H36D 0.9800 .
C36A H36E 0.9800 .
C36A H36F 0.9800 .
C41 C42 1.517(4) .
C41 H41A 0.9900 .
C41 H41B 0.9900 .
C42 N5 1.458(5) .
C42 H42A 0.9900 .
C42 H42B 0.9900 .
N5 C43 1.338(7) .
N5 H5 0.8800 .
C43 O5 1.234(7) .
C43 C44 1.495(8) .
C44 C49 1.389(6) .
C44 C45 1.398(6) .
C45 C46 1.397(6) .
C45 H45 0.9500 .
C46 C47 1.394(6) .
C46 C53 1.538(5) .
C47 C48 1.389(6) .
C47 H47 0.9500 .
C48 C49 1.403(6) .
C48 C50 1.508(7) .
C49 H49 0.9500 .
C50 O6 1.266(6) .
C50 N6 1.342(6) .
N6 C51 1.458(7) .
N6 H6 0.8800 .
C51 C52 1.523(6) .
C51 H51A 0.9900 .
C51 H51B 0.9900 .
C52 N8 1.469(5) .
C52 H52A 0.9900 .
C52 H52B 0.9900 .
C53 C56 1.500(6) .
C53 C55 1.518(5) .
C53 C54 1.545(6) .
C54 H54A 0.9800 .
C54 H54B 0.9800 .
C54 H54C 0.9800 .
C55 H55A 0.9800 .
C55 H55B 0.9800 .
C55 H55C 0.9800 .
C56 H56A 0.9800 .
C56 H56B 0.9800 .
C56 H56C 0.9800 .
N9 C65 1.5189(19) .
N9 C69 1.5216(19) .
N9 C73 1.526(2) .
N9 C61 1.5295(19) .
C61 C62 1.517(2) .
C61 H61A 0.9900 .
C61 H61B 0.9900 .
C62 C63 1.528(2) .
C62 H62A 0.9900 .
C62 H62B 0.9900 .
C63 C64 1.520(2) .
C63 H63A 0.9900 .
C63 H63B 0.9900 .
C64 H64A 0.9800 .
C64 H64B 0.9800 .
C64 H64C 0.9800 .
C65 C66 1.516(2) .
C65 H65A 0.9900 .
C65 H65B 0.9900 .
C66 C67 1.525(2) .
C66 H66A 0.9900 .
C66 H66B 0.9900 .
C67 C68A 1.431(7) .
C67 C68 1.525(3) .
C67 H67A 0.9900 .
C67 H67B 0.9900 .
C67 H67C 0.9900 .
C67 H67D 0.9900 .
C68 H68A 0.9800 .
C68 H68B 0.9800 .
C68 H68C 0.9800 .
C68A H68D 0.9800 .
C68A H68E 0.9800 .
C68A H68F 0.9800 .
C69 C70 1.514(2) .
C69 H69A 0.9900 .
C69 H69B 0.9900 .
C70 C71 1.533(2) .
C70 H70A 0.9900 .
C70 H70B 0.9900 .
C71 C72 1.517(3) .
C71 H71A 0.9900 .
C71 H71B 0.9900 .
C72 H72A 0.9800 .
C72 H72B 0.9800 .
C72 H72C 0.9800 .
C73 C74 1.520(2) .
C73 H73A 0.9900 .
C73 H73B 0.9900 .
C74 C75 1.528(2) .
C74 H74A 0.9900 .
C74 H74B 0.9900 .
C75 C76 1.522(2) .
C75 H75A 0.9900 .
C75 H75B 0.9900 .
C76 H76A 0.9800 .
C76 H76B 0.9800 .
C76 H76C 0.9800 .
C81 O8 1.280(3) .
C81 O7 1.2942(15) 2_655
C81 O7 1.2942(15) .

loop_
_geom_hbond_atom_site_label_D
_geom_hbond_atom_site_label_H
_geom_hbond_atom_site_label_A
_geom_hbond_distance_DH
_geom_hbond_distance_HA
_geom_hbond_distance_DA
_geom_hbond_angle_DHA
_geom_hbond_site_symmetry_A
N1 H1 O7 0.881(18) 1.85(2) 2.724(5) 170(4) .
N2 H2 O8 0.875(19) 1.78(2) 2.636(7) 166(4) .
N3 H3 O7 0.88 1.98 2.836(10) 164.8 2_655
N4 H4 O7 0.878(19) 1.77(3) 2.611(11) 161(5) .
N3A H3A O7 0.88 2.11 2.98(2) 168.3 2_655
N4A H4A O7 0.88 1.92 2.76(3) 160.0 .
N5 H5 O8 0.88 2.01 2.852(6) 159.0 .
N6 H6 O7 0.88 1.96 2.801(5) 159.3 2_655
